data_7202826
loop_
_publ_author_name
'Stephenson, Maria D.'
'Hardie, Michaele J.'

_publ_section_title
;
 Network structures with 2,2?-bipyridine-3,3?diol: a discrete Co(III)
 complex that forms a porous 3-D hydrogen bonded network, and Cu(ii)
 coordination chains
;
_journal_issue 6
_journal_name_full CrystEngComm
_journal_page_first 496
_journal_paper_doi 10.1039/b702509m
_journal_volume 9
_journal_year 2007
_chemical_formula_sum 'C30 H23 Co N6 O7'
_chemical_formula_weight 638.47
_chemical_name_common 'tris(2,2'-bipyridine-3,3-diol-H)cobalt(iii) hydrate'
_chemical_name_systematic
;
?
;
_space_group_IT_number 163
_symmetry_cell_setting trigonal
_symmetry_space_group_name_Hall '-P 3 2c'
_symmetry_space_group_name_H-M 'P -3 1 c'
_atom_sites_solution_hydrogens geom
_atom_sites_solution_primary direct
_atom_sites_solution_secondary difmap
_audit_creation_method SHELXL-97
_cell_angle_alpha 90.00
_cell_angle_beta 90.00
_cell_angle_gamma 120.00
_cell_formula_units_Z 2
_cell_length_a 14.1281(3)
_cell_length_b 14.1281(3)
_cell_length_c 9.4484(2)
_cell_measurement_temperature 30(2)
_cell_volume 1633.26(6)
_computing_cell_refinement 'SAINT (Bruker)'
_computing_data_collection 'APEX2 (Bruker-Nonius)'
_computing_data_reduction 'SAINT (Bruker)'
_computing_molecular_graphics 'X-Seed (Barbour)'
_computing_structure_refinement 'SHELXL-97 (Sheldrick, 1997)'
_computing_structure_solution 'SHELXS-97 (Sheldrick, 1990)'
_diffrn_ambient_temperature 30(2)
_diffrn_measured_fraction_theta_full 0.980
_diffrn_measured_fraction_theta_max 0.980
_diffrn_measurement_device_type CCD
_diffrn_measurement_method 'phi and omega scans'
_diffrn_radiation_monochromator graphite
_diffrn_radiation_source 'rotating anode'
_diffrn_radiation_type MoK\a
_diffrn_radiation_wavelength 0.71073
_diffrn_reflns_av_R_equivalents 0.0418
_diffrn_reflns_av_sigmaI/netI 0.0496
_diffrn_reflns_limit_h_max 19
_diffrn_reflns_limit_h_min -19
_diffrn_reflns_limit_k_max 10
_diffrn_reflns_limit_k_min -19
_diffrn_reflns_limit_l_max 13
_diffrn_reflns_limit_l_min -11
_diffrn_reflns_number 7876
_diffrn_reflns_theta_full 30.12
_diffrn_reflns_theta_max 30.12
_diffrn_reflns_theta_min 2.72
_exptl_absorpt_coefficient_mu 0.577
_exptl_absorpt_correction_type multi-scan
_exptl_absorpt_process_details SADABS
_exptl_crystal_colour 'dark red'
_exptl_crystal_density_diffrn 1.298
_exptl_crystal_density_method 'not measured'
_exptl_crystal_description prism
_exptl_crystal_F_000 656
_exptl_crystal_size_max 0.35
_exptl_crystal_size_mid 0.18
_exptl_crystal_size_min 0.12
_refine_diff_density_max 1.602
_refine_diff_density_min -0.419
_refine_diff_density_rms 0.127
_refine_ls_extinction_method none
_refine_ls_goodness_of_fit_ref 1.102
_refine_ls_hydrogen_treatment noref
_refine_ls_matrix_type full
_refine_ls_number_parameters 68
_refine_ls_number_reflns 1577
_refine_ls_number_restraints 0
_refine_ls_restrained_S_all 1.102
_refine_ls_R_factor_all 0.0798
_refine_ls_R_factor_gt 0.0628
_refine_ls_shift/su_max 0.000
_refine_ls_shift/su_mean 0.000
_refine_ls_structure_factor_coef Fsqd
_refine_ls_weighting_details 'calc w=1/[\s^2^(Fo^2^)+(0.1375P)^2^+0.2202P] where P=(Fo^2^+2Fc^2^)/3'
_refine_ls_weighting_scheme calc
_refine_ls_wR_factor_gt 0.1927
_refine_ls_wR_factor_ref 0.2086
_reflns_number_gt 1201
_reflns_number_total 1577
_reflns_threshold_expression >2sigma(I)
_cod_data_source_file b702509m.txt
_cod_data_source_block 1b
_cod_depositor_comments
;
The following automatic conversions were performed:
'_symmetry_cell_setting' value 'Trigonal' changed to 'trigonal' according
to '/home/saulius/struct/CIF-dictionaries/cif_core.dic' dictionary named
'cif_core.dic' version 2.4.1 from
2010-06-29.

'_exptl_absorpt_correction_type' value 'multiscan' changed to
'multi-scan' according to
'/home/saulius/struct/CIF-dictionaries/cif_core.dic' dictionary named
'cif_core.dic' version 2.4.1 from 2010-06-29.

Automatic conversion script
Id: cif_fix_enum 1527 2010-12-29 10:47:43Z saulius 
;
_cod_original_sg_symbol_H-M P-31c
_cod_database_code 7202826

loop_
_symmetry_equiv_pos_as_xyz
'x, y, z'
'-y, x-y, z'
'-x+y, -x, z'
'-y, -x, -z+1/2'
'-x+y, y, -z+1/2'
'x, x-y, -z+1/2'
'-x, -y, -z'
'y, -x+y, -z'
'x-y, x, -z'
'y, x, z-1/2'
'x-y, -y, z-1/2'
'-x, -x+y, z-1/2'

loop_
_atom_site_label
_atom_site_type_symbol
_atom_site_fract_x
_atom_site_fract_y
_atom_site_fract_z
_atom_site_U_iso_or_equiv
_atom_site_adp_type
_atom_site_occupancy
_atom_site_symmetry_multiplicity
_atom_site_calc_flag
_atom_site_refinement_flags
_atom_site_disorder_assembly
_atom_site_disorder_group
Co1 Co 0.6667 0.3333 0.2500 0.0139(3) Uani 1 6 d S . .
O1 O 0.52650(18) 0.60992(18) 0.3270(2) 0.0231(5) Uani 1 1 d . . .
H1 H 0.4588 0.5412 0.2500 0.035 Uiso 1 2 d S . .
N1 N 0.66342(18) 0.44883(19) 0.3568(2) 0.0153(5) Uani 1 1 d . . .
O2 O 0.7957(7) 0.8979(4) 0.7500 0.0243(18) Uiso 0.33 2 d SP . .
H5 H 0.8279 0.9712 0.7182 0.036 Uiso 0.33 1 d P . .
C2 C 0.7317(2) 0.5008(2) 0.4655(2) 0.0177(5) Uani 1 1 d . . .
H2 H 0.7797 0.4764 0.4975 0.021 Uiso 1 1 calc R . .
C3 C 0.7332(2) 0.5903(2) 0.5321(3) 0.0198(6) Uani 1 1 d . . .
H3 H 0.7810 0.6257 0.6095 0.024 Uiso 1 1 calc R . .
C4 C 0.6640(3) 0.6261(2) 0.4834(3) 0.0213(6) Uani 1 1 d . . .
H4 H 0.6662 0.6880 0.5260 0.026 Uiso 1 1 calc R . .
C5 C 0.5899(2) 0.5718(2) 0.3705(3) 0.0186(6) Uani 1 1 d . . .
C6 C 0.5906(2) 0.4795(2) 0.3080(2) 0.0157(5) Uani 1 1 d . . .

loop_
_atom_site_aniso_label
_atom_site_aniso_U_11
_atom_site_aniso_U_22
_atom_site_aniso_U_33
_atom_site_aniso_U_23
_atom_site_aniso_U_13
_atom_site_aniso_U_12
Co1 0.0173(4) 0.0173(4) 0.0072(4) 0.000 0.000 0.00864(18)
O1 0.0359(12) 0.0312(12) 0.0132(9) -0.0032(7) -0.0044(8) 0.0251(10)
N1 0.0179(11) 0.0192(11) 0.0093(9) 0.0005(7) 0.0002(7) 0.0096(9)
C2 0.0210(13) 0.0222(13) 0.0107(10) -0.0013(9) -0.0011(9) 0.0115(11)
C3 0.0258(14) 0.0235(13) 0.0102(10) -0.0028(9) -0.0016(9) 0.0123(11)
C4 0.0296(15) 0.0251(14) 0.0128(11) -0.0028(9) -0.0024(10) 0.0164(12)
C5 0.0276(14) 0.0236(13) 0.0095(10) 0.0005(9) 0.0008(9) 0.0163(12)
C6 0.0204(12) 0.0205(13) 0.0085(9) 0.0001(8) -0.0003(9) 0.0119(11)

loop_
_atom_type_symbol
_atom_type_description
_atom_type_scat_dispersion_real
_atom_type_scat_dispersion_imag
_atom_type_scat_source
C C 0.0033 0.0016 'International Tables Vol C Tables 4.2.6.8 and 6.1.1.4'
H H 0.0000 0.0000 'International Tables Vol C Tables 4.2.6.8 and 6.1.1.4'
N N 0.0061 0.0033 'International Tables Vol C Tables 4.2.6.8 and 6.1.1.4'
O O 0.0106 0.0060 'International Tables Vol C Tables 4.2.6.8 and 6.1.1.4'
Co Co 0.3494 0.9721 'International Tables Vol C Tables 4.2.6.8 and 6.1.1.4'

loop_
_geom_angle_atom_site_label_1
_geom_angle_atom_site_label_2
_geom_angle_atom_site_label_3
_geom_angle
_geom_angle_site_symmetry_1
_geom_angle_site_symmetry_3
_geom_angle_publ_flag
N1 Co1 N1 86.39(13) 6 3_665 ?
N1 Co1 N1 95.37(9) 6 5_655 ?
N1 Co1 N1 82.91(13) 3_665 5_655 ?
N1 Co1 N1 82.91(13) 6 2_655 ?
N1 Co1 N1 95.37(9) 3_665 2_655 ?
N1 Co1 N1 177.65(13) 5_655 2_655 ?
N1 Co1 N1 95.37(9) 6 4_665 ?
N1 Co1 N1 177.65(13) 3_665 4_665 ?
N1 Co1 N1 95.37(8) 5_655 4_665 ?
N1 Co1 N1 86.39(13) 2_655 4_665 ?
N1 Co1 N1 177.65(13) 6 . ?
N1 Co1 N1 95.37(9) 3_665 . ?
N1 Co1 N1 86.39(13) 5_655 . ?
N1 Co1 N1 95.37(9) 2_655 . ?
N1 Co1 N1 82.91(13) 4_665 . ?
C2 N1 C6 121.8(2) . . ?
C2 N1 Co1 122.89(18) . . ?
C6 N1 Co1 115.18(16) . . ?
N1 C2 C3 121.1(2) . . ?
C4 C3 C2 119.0(2) . . ?
C3 C4 C5 121.1(3) . . ?
O1 C5 C4 118.7(2) . . ?
O1 C5 C6 123.8(2) . . ?
C4 C5 C6 117.5(2) . . ?
N1 C6 C5 119.5(2) . . ?
N1 C6 C6 113.12(14) . 4_665 ?
C5 C6 C6 127.43(15) . 4_665 ?

loop_
_geom_bond_atom_site_label_1
_geom_bond_atom_site_label_2
_geom_bond_distance
_geom_bond_site_symmetry_2
_geom_bond_publ_flag
Co1 N1 1.938(2) 6 ?
Co1 N1 1.938(2) 3_665 ?
Co1 N1 1.938(2) 5_655 ?
Co1 N1 1.938(2) 2_655 ?
Co1 N1 1.938(2) 4_665 ?
Co1 N1 1.938(2) . ?
O1 C5 1.322(3) . ?
N1 C2 1.348(3) . ?
N1 C6 1.380(3) . ?
C2 C3 1.403(4) . ?
C3 C4 1.386(4) . ?
C4 C5 1.421(4) . ?
C5 C6 1.435(4) . ?
C6 C6 1.477(5) 4_665 ?
